data_4118329
loop_
_publ_author_name
'Sven O. Sylvester'
'Jacqueline M. Cole'
'Paul G. Waddell'

_publ_section_title
;
 Photoconversion Bonding Mechanism in Ruthenium Sulfur Dioxide Linkage
 Photoisomers Revealed by in Situ Diffraction
;
_journal_name_full 'Journal of the American Chemical Society'
_journal_page_first 11860
_journal_page_last 11863
_journal_paper_doi 10.1021/ja303943q
_journal_volume 134
_journal_year 2012
_chemical_absolute_configuration unk
_chemical_formula_moiety 'C5 H18 Cl3 N5 O3 Ru1 S1'
_chemical_formula_sum 'C5 H18 Cl3 N5 O3 Ru S'
_chemical_formula_weight 435.72
_chemical_name_systematic
;
 ?
;
_space_group_IT_number 4
_symmetry_cell_setting monoclinic
_symmetry_space_group_name_Hall 'P 2yb'
_symmetry_space_group_name_H-M 'P 1 21 1'
_atom_sites_solution_hydrogens geom
_atom_sites_solution_primary direct
_atom_sites_solution_secondary difmap
_audit_creation_date 2012-03-14T14:53:22-00:00
_audit_creation_method 'WinGX routine CIF_UPDATE'
_cell_angle_alpha 90
_cell_angle_beta 91.089(4)
_cell_angle_gamma 90
_cell_formula_units_Z 2
_cell_length_a 7.147(2)
_cell_length_b 10.756(3)
_cell_length_c 9.944(3)
_cell_measurement_reflns_used 3243
_cell_measurement_temperature 293(2)
_cell_measurement_theta_max 33
_cell_measurement_theta_min 2.8
_cell_volume 764.3(4)
_computing_cell_refinement
;
        CrystalClear-SM Expert 2.0 r4 (Rigaku, 2009)
;
_computing_data_collection
;
        CrystalClear-SM Expert 2.0 r4 (Rigaku, 2009)
;
_computing_data_reduction
;
        CrystalClear-SM Expert 2.0 r4 (Rigaku, 2009)
;
_computing_molecular_graphics 'Ortep-3 for Windows (Farrugia, 1997)'
_computing_publication_material 'WinGX publication routines (Farrugia, 1999)'
_computing_structure_refinement 'SHELXL-97 (Sheldrick, 2008)'
_diffrn_ambient_temperature 293(2)
_diffrn_detector_area_resol_mean 28.5714
_diffrn_measured_fraction_theta_full 0.978
_diffrn_measured_fraction_theta_max 0.871
_diffrn_measurement_device_type
;
        Rigaku Saturn724+ (2x2 bin mode)
;
_diffrn_measurement_method 'profile data from \w-scans'
_diffrn_radiation_monochromator graphite
_diffrn_radiation_type MoK\a
_diffrn_radiation_wavelength 0.71073
_diffrn_reflns_av_R_equivalents 0.0517
_diffrn_reflns_av_unetI/netI 0.0795
_diffrn_reflns_limit_h_max 9
_diffrn_reflns_limit_h_min -10
_diffrn_reflns_limit_k_max 16
_diffrn_reflns_limit_k_min -6
_diffrn_reflns_limit_l_max 14
_diffrn_reflns_limit_l_min -13
_diffrn_reflns_number 5146
_diffrn_reflns_theta_full 27.5
_diffrn_reflns_theta_max 32.99
_diffrn_reflns_theta_min 3.42
_diffrn_source 'Sealed Tube'
_exptl_absorpt_coefficient_mu 1.693
_exptl_absorpt_correction_T_max 1
_exptl_absorpt_correction_T_min 0.637
_exptl_absorpt_correction_type multi-scan
_exptl_crystal_colour Colorless
_exptl_crystal_density_diffrn 1.893
_exptl_crystal_description Prism
_exptl_crystal_F_000 436
_exptl_crystal_size_max 0.2
_exptl_crystal_size_mid 0.2
_exptl_crystal_size_min 0.2
_refine_diff_density_max 1.033
_refine_diff_density_min -0.79
_refine_diff_density_rms 0.12
_refine_ls_abs_structure_details 'Flack H D (1983), Acta Cryst. A39, 876-881'
_refine_ls_abs_structure_Flack 0.32(7)
_refine_ls_extinction_method none
_refine_ls_goodness_of_fit_ref 0.895
_refine_ls_hydrogen_treatment constr
_refine_ls_matrix_type full
_refine_ls_number_parameters 181
_refine_ls_number_reflns 2932
_refine_ls_number_restraints 1
_refine_ls_restrained_S_all 0.895
_refine_ls_R_factor_all 0.0457
_refine_ls_R_factor_gt 0.0364
_refine_ls_shift/su_max 0
_refine_ls_shift/su_mean 0
_refine_ls_structure_factor_coef Fsqd
_refine_ls_weighting_details 'calc w=1/[\s^2^(Fo^2^)+(0.0214P)^2^+0.0000P] where P=(Fo^2^+2Fc^2^)/3'
_refine_ls_weighting_scheme calc
_refine_ls_wR_factor_ref 0.0752
_reflns_number_gt 2418
_reflns_number_total 2932
_reflns_threshold_expression >2\s(I)
_cod_data_source_file ja303943q_si_002_47.cif
_cod_data_source_block 4-cl-pyr-light-200k-2
_cod_database_code 4118329

loop_
_symmetry_equiv_pos_as_xyz
'x, y, z'
'-x, y+1/2, -z'

loop_
_atom_site_label
_atom_site_fract_x
_atom_site_fract_y
_atom_site_fract_z
_atom_site_U_iso_or_equiv
_atom_site_adp_type
_atom_site_calc_flag
_atom_site_refinement_flags
_atom_site_occupancy
_atom_site_disorder_assembly
_atom_site_disorder_group
_atom_site_type_symbol
Ru01 0.78943(5) 0.15759(6) 0.18982(4) 0.02053(9) Uani d . 1 . . Ru
Cl1 0.32899(19) 0.1605(2) 0.76055(12) 0.0384(3) Uani d . 1 . . Cl
Cl3 0.8938(2) 0.41301(17) 0.51027(15) 0.0376(3) Uani d . 1 . . Cl
Cl2 0.2765(2) 0.39012(17) 0.10629(14) 0.0367(3) Uani d . 1 . . Cl
S1 0.9378(2) 0.1545(4) 0.01085(15) 0.0257(5) Uani d P 0.810(7) A 1 S
N5 0.6431(5) 0.1626(10) 0.3745(4) 0.0225(8) Uani d . 1 A . n
C3 0.4551(7) 0.1630(10) 0.6129(5) 0.0272(10) Uani d . 1 . . C
O1 0.8824(10) 0.2284(7) -0.1039(7) 0.0497(17) Uani d P 0.810(7) A 1 O
O3 0.3731(6) -0.0805(5) 0.2495(5) 0.0494(13) Uani d . 1 . . O
N1 1.0385(6) 0.1871(5) 0.3060(5) 0.0287(12) Uani d . 1 A . n
H1A 1.1245 0.2223 0.2549 0.043 Uiso calc R 1 . . H
H1B 1.0811 0.1145 0.3367 0.043 Uiso calc R 1 . . H
H1C 1.014 0.2368 0.375 0.043 Uiso calc R 1 . . H
C1 0.7036(8) 0.0953(5) 0.4801(6) 0.0303(12) Uani d . 1 . . C
H1 0.8111 0.0476 0.4709 0.036 Uiso calc R 1 A . H
N4 0.7654(8) 0.3553(6) 0.1823(5) 0.0320(14) Uani d . 1 A . n
H4A 0.8564 0.3863 0.1325 0.048 Uiso calc R 1 . . H
H4B 0.7749 0.3861 0.2653 0.048 Uiso calc R 1 . . H
H4C 0.6549 0.376 0.1461 0.048 Uiso calc R 1 . . H
N3 0.5267(6) 0.1266(4) 0.0902(4) 0.0270(11) Uani d . 1 A . n
H3A 0.4752 0.1994 0.0682 0.04 Uiso calc R 1 . . H
H3B 0.4512 0.0856 0.1447 0.04 Uiso calc R 1 . . H
H3C 0.5441 0.0821 0.016 0.04 Uiso calc R 1 . . H
C5 0.4904(7) 0.2346(5) 0.3918(5) 0.0246(11) Uani d . 1 . . C
H5 0.4502 0.2845 0.3206 0.029 Uiso calc R 1 A . H
O2 1.1042(7) 0.0822(5) -0.0043(5) 0.0364(14) Uani d P 0.810(7) A 1 O
C2 0.6140(8) 0.0934(5) 0.6016(5) 0.0290(12) Uani d . 1 A . C
H2 0.6601 0.0464 0.6734 0.035 Uiso calc R 1 . . H
N2 0.8070(8) -0.0368(6) 0.2118(5) 0.0292(13) Uani d . 1 A . n
H2A 0.8945 -0.0553 0.2735 0.044 Uiso calc R 1 . . H
H2B 0.8368 -0.0709 0.1336 0.044 Uiso calc R 1 . . H
H2C 0.6971 -0.0663 0.2377 0.044 Uiso calc R 1 . . H
C4 0.3916(8) 0.2381(5) 0.5083(5) 0.0297(12) Uani d . 1 A . C
H4 0.2868 0.2885 0.5169 0.036 Uiso calc R 1 . . H
S1A 0.8545(12) 0.1794(8) -0.0531(9) 0.033(3) Uiso d P 0.190(7) A 2 S
O2A 0.877(4) 0.300(3) -0.094(3) 0.039(6) Uiso d P 0.190(7) A 2 O
O1A 1.016(4) 0.121(2) 0.042(2) 0.025(5) Uiso d P 0.190(7) A 2 O

loop_
_atom_site_aniso_label
_atom_site_aniso_U_11
_atom_site_aniso_U_22
_atom_site_aniso_U_33
_atom_site_aniso_U_12
_atom_site_aniso_U_13
_atom_site_aniso_U_23
Ru01 0.02114(15) 0.02200(15) 0.01846(16) -0.0009(2) 0.00083(11) 0.0002(2)
Cl1 0.0505(7) 0.0338(6) 0.0315(6) 0.0044(11) 0.0154(5) 0.0021(9)
Cl3 0.0396(8) 0.0410(8) 0.0324(8) -0.0124(7) 0.0011(6) -0.0081(6)
Cl2 0.0448(9) 0.0388(8) 0.0266(7) 0.0071(7) -0.0026(6) 0.0035(6)
S1 0.0263(9) 0.0317(8) 0.0192(8) -0.0014(14) 0.0052(6) -0.0003(14)
N5 0.0190(15) 0.024(2) 0.0248(19) 0.002(3) -0.0009(14) -0.003(4)
C3 0.033(2) 0.027(2) 0.023(2) -0.001(4) 0.0077(17) -0.003(4)
O1 0.061(4) 0.045(4) 0.044(4) 0.007(3) 0.021(3) 0.020(3)
O3 0.044(3) 0.052(3) 0.052(3) -0.007(2) 0.008(2) 0.011(2)
N1 0.0208(19) 0.038(3) 0.028(2) 0.0004(18) 0.0000(16) -0.0007(18)
C1 0.028(3) 0.027(3) 0.036(3) 0.008(2) -0.006(2) 0.001(2)
N4 0.041(3) 0.023(3) 0.033(3) 0.003(2) 0.002(2) 0.006(2)
N3 0.024(2) 0.038(3) 0.019(2) -0.0008(18) 0.0016(16) -0.0032(17)
C5 0.026(3) 0.025(3) 0.022(3) 0.001(2) -0.002(2) 0.0006(19)
O2 0.026(3) 0.047(3) 0.037(3) 0.010(2) 0.010(2) -0.007(2)
C2 0.036(3) 0.030(3) 0.021(3) 0.003(2) 0.002(2) 0.003(2)
N2 0.038(3) 0.024(3) 0.026(3) 0.003(2) -0.001(2) -0.003(2)
C4 0.034(3) 0.028(3) 0.027(3) 0.001(2) -0.002(2) 0.000(2)

loop_
_atom_type_symbol
_atom_type_description
_atom_type_scat_dispersion_real
_atom_type_scat_dispersion_imag
_atom_type_scat_source
C C 0.0033 0.0016 'International Tables Vol C Tables 4.2.6.8 and 6.1.1.4'
H H 0 0 'International Tables Vol C Tables 4.2.6.8 and 6.1.1.4'
N N 0.0061 0.0033 'International Tables Vol C Tables 4.2.6.8 and 6.1.1.4'
O O 0.0106 0.006 'International Tables Vol C Tables 4.2.6.8 and 6.1.1.4'
S S 0.1246 0.1234 'International Tables Vol C Tables 4.2.6.8 and 6.1.1.4'
Cl Cl 0.1484 0.1585 'International Tables Vol C Tables 4.2.6.8 and 6.1.1.4'
Ru Ru -1.2594 0.8363 'International Tables Vol C Tables 4.2.6.8 and 6.1.1.4'

loop_
_geom_angle_atom_site_label_1
_geom_angle_atom_site_label_2
_geom_angle_atom_site_label_3
_geom_angle
S1 Ru01 N2 92.42(19)
S1 Ru01 N1 91.83(13)
N2 Ru01 N1 92.5(2)
S1 Ru01 N5 178.77(19)
N2 Ru01 N5 88.0(3)
N1 Ru01 N5 86.99(16)
S1 Ru01 N3 93.34(13)
N2 Ru01 N3 86.8(2)
N1 Ru01 N3 174.80(17)
N5 Ru01 N3 87.84(16)
S1 Ru01 N4 91.61(18)
N2 Ru01 N4 175.84(19)
N1 Ru01 N4 86.4(2)
N5 Ru01 N4 88.0(3)
N3 Ru01 N4 94.0(2)
S1 Ru01 O1A 18.9(6)
N2 Ru01 O1A 81.4(6)
N1 Ru01 O1A 77.0(6)
N5 Ru01 O1A 160.3(7)
N3 Ru01 O1A 107.9(6)
N4 Ru01 O1A 102.2(6)
S1 Ru01 S1A 20.6(2)
N2 Ru01 S1A 100.6(2)
N1 Ru01 S1A 110.1(2)
N5 Ru01 S1A 160.2(2)
N3 Ru01 S1A 75.0(2)
N4 Ru01 S1A 83.6(2)
O1A Ru01 S1A 39.4(7)
O2 S1 O1 115.7(3)
O2 S1 Ru01 122.3(3)
O1 S1 Ru01 122.0(3)
C1 N5 C5 117.3(4)
C1 N5 Ru01 120.3(5)
C5 N5 Ru01 122.3(4)
C2 C3 C4 121.2(4)
C2 C3 Cl1 120.4(5)
C4 C3 Cl1 118.4(5)
Ru01 N1 H1A 109.5
Ru01 N1 H1B 109.5
H1A N1 H1B 109.5
Ru01 N1 H1C 109.5
H1A N1 H1C 109.5
H1B N1 H1C 109.5
N5 C1 C2 123.1(5)
N5 C1 H1 118.4
C2 C1 H1 118.4
Ru01 N4 H4A 109.5
Ru01 N4 H4B 109.5
H4A N4 H4B 109.5
Ru01 N4 H4C 109.5
H4A N4 H4C 109.5
H4B N4 H4C 109.5
Ru01 N3 H3A 109.5
Ru01 N3 H3B 109.5
H3A N3 H3B 109.5
Ru01 N3 H3C 109.5
H3A N3 H3C 109.5
H3B N3 H3C 109.5
N5 C5 C4 123.7(5)
N5 C5 H5 118.2
C4 C5 H5 118.2
C3 C2 C1 117.7(5)
C3 C2 H2 121.2
C1 C2 H2 121.2
Ru01 N2 H2A 109.5
Ru01 N2 H2B 109.5
H2A N2 H2B 109.5
Ru01 N2 H2C 109.5
H2A N2 H2C 109.5
H2B N2 H2C 109.5
C5 C4 C3 116.9(5)
C5 C4 H4 121.6
C3 C4 H4 121.6
O2A S1A O1A 117.4(14)
O2A S1A Ru01 113.9(11)
O1A S1A Ru01 62.3(8)
S1A O1A Ru01 78.4(11)

loop_
_geom_bond_atom_site_label_1
_geom_bond_atom_site_label_2
_geom_bond_distance
Ru01 S1 2.0892(15)
Ru01 N2 2.105(7)
Ru01 N1 2.127(4)
Ru01 N5 2.132(4)
Ru01 N3 2.133(4)
Ru01 N4 2.135(7)
Ru01 O1A 2.24(2)
Ru01 S1A 2.480(9)
Cl1 C3 1.738(5)
S1 O2 1.431(6)
S1 O1 1.440(7)
N5 C1 1.340(8)
N5 C5 1.351(9)
C3 C2 1.367(9)
C3 C4 1.386(9)
N1 H1A 0.89
N1 H1B 0.89
N1 H1C 0.89
C1 C2 1.378(8)
C1 H1 0.93
N4 H4A 0.89
N4 H4B 0.89
N4 H4C 0.89
N3 H3A 0.89
N3 H3B 0.89
N3 H3C 0.89
C5 C4 1.368(8)
C5 H5 0.93
C2 H2 0.93
N2 H2A 0.89
N2 H2B 0.89
N2 H2C 0.89
C4 H4 0.93
S1A O2A 1.37(3)
S1A O1A 1.61(3)

loop_
_geom_torsion_atom_site_label_1
_geom_torsion_atom_site_label_2
_geom_torsion_atom_site_label_3
_geom_torsion_atom_site_label_4
_geom_torsion
N2 Ru01 S1 O2 -44.8(4)
N1 Ru01 S1 O2 47.8(4)
N5 Ru01 S1 O2 65(16)
N3 Ru01 S1 O2 -131.7(4)
N4 Ru01 S1 O2 134.2(4)
O1A Ru01 S1 O2 9.5(16)
S1A Ru01 S1 O2 -158.9(8)
N2 Ru01 S1 O1 137.3(5)
N1 Ru01 S1 O1 -130.1(5)
N5 Ru01 S1 O1 -113(16)
N3 Ru01 S1 O1 50.4(5)
N4 Ru01 S1 O1 -43.7(5)
O1A Ru01 S1 O1 -168.3(17)
S1A Ru01 S1 O1 23.2(7)
S1 Ru01 N5 C1 -65(16)
N2 Ru01 N5 C1 44.3(7)
N1 Ru01 N5 C1 -48.4(6)
N3 Ru01 N5 C1 131.1(7)
N4 Ru01 N5 C1 -134.8(7)
O1A Ru01 N5 C1 -13(2)
S1A Ru01 N5 C1 160.7(7)
S1 Ru01 N5 C5 113(15)
N2 Ru01 N5 C5 -137.3(7)
N1 Ru01 N5 C5 130.0(7)
N3 Ru01 N5 C5 -50.5(6)
N4 Ru01 N5 C5 43.6(7)
O1A Ru01 N5 C5 165.5(15)
S1A Ru01 N5 C5 -20.9(14)
C5 N5 C1 C2 2.3(11)
Ru01 N5 C1 C2 -179.2(5)
C1 N5 C5 C4 -2.8(11)
Ru01 N5 C5 C4 178.8(5)
C4 C3 C2 C1 -3.4(11)
Cl1 C3 C2 C1 177.4(5)
N5 C1 C2 C3 0.7(10)
N5 C5 C4 C3 0.2(9)
C2 C3 C4 C5 3.0(11)
Cl1 C3 C4 C5 -177.8(5)
S1 Ru01 S1A O2A -103.8(15)
N2 Ru01 S1A O2A -171.8(13)
N1 Ru01 S1A O2A -75.2(13)
N5 Ru01 S1A O2A 73.7(17)
N3 Ru01 S1A O2A 104.4(13)
N4 Ru01 S1A O2A 8.5(13)
O1A Ru01 S1A O2A -109.7(16)
S1 Ru01 S1A O1A 5.9(9)
N2 Ru01 S1A O1A -62.2(8)
N1 Ru01 S1A O1A 34.5(9)
N5 Ru01 S1A O1A -176.6(11)
N3 Ru01 S1A O1A -145.9(8)
N4 Ru01 S1A O1A 118.2(8)
O2A S1A O1A Ru01 104.1(14)
S1 Ru01 O1A S1A -6.4(10)
N2 Ru01 O1A S1A 118.4(7)
N1 Ru01 O1A S1A -146.9(8)
N5 Ru01 O1A S1A 176.6(11)
N3 Ru01 O1A S1A 34.7(8)
N4 Ru01 O1A S1A -63.6(8)
